data_4073967
loop_
_publ_author_name
'Lavoie, Nathalie'
'Ong, Tiow-Gan'
'Gorelsky, Serge I.'
'Korobkov, Ilia'
'Yap, Glenn P. A.'
'Richeson, Darrin S.'

_publ_section_title
;
 Bis(imido) W(VI) Complexes Chelated by N,N&#x2032;-Disubstituted
 1,8-Diamidonaphthalene: An Analysis of Bonding, Isocyanate Insertion, and
 Al-Me Transfer
;
_journal_issue 26
_journal_name_full Organometallics
_journal_page_first 6586
_journal_paper_doi 10.1021/om700763v
_journal_volume 26
_journal_year 2007
_chemical_formula_sum 'C24 H38 N4 W'
_chemical_formula_weight 566.43
_chemical_name_systematic
; 
 ? 
;
_space_group_IT_number 2
_symmetry_cell_setting triclinic
_symmetry_space_group_name_Hall '-P 1'
_symmetry_space_group_name_H-M 'P -1'
_atom_sites_solution_hydrogens geom
_atom_sites_solution_primary direct
_atom_sites_solution_secondary difmap
_audit_creation_method SHELXL-97
_cell_angle_alpha 98.619(6)
_cell_angle_beta 102.019(6)
_cell_angle_gamma 93.095(6)
_cell_formula_units_Z 4
_cell_length_a 9.860(4)
_cell_length_b 14.171(5)
_cell_length_c 18.738(7)
_cell_measurement_reflns_used 630
_cell_measurement_temperature 120(2)
_cell_measurement_theta_max 22.05
_cell_measurement_theta_min 2.30
_cell_volume 2522.0(17)
_computing_cell_refinement 'SHELXTL, Sheldrick (2001)'
_computing_data_collection 'SMART, Bruker (2002)'
_computing_data_reduction 'SHELXTL, Sheldrick (2001)'
_computing_molecular_graphics 'SHELXTL, Sheldrick (2001)'
_computing_publication_material 'SHELXTL, Sheldrick (2001)'
_computing_structure_refinement 'SHELXL-97 (Sheldrick, 1997)'
_computing_structure_solution 'SHELXS-97 (Sheldrick, 1990)'
_diffrn_ambient_temperature 120(2)
_diffrn_detector_area_resol_mean 836.6
_diffrn_measured_fraction_theta_full 0.933
_diffrn_measured_fraction_theta_max 0.801
_diffrn_measurement_device_type 'Bruker AXS APEX diffractometer'
_diffrn_measurement_method \w
_diffrn_radiation_monochromator graphite
_diffrn_radiation_source 'fine-focus sealed tube'
_diffrn_radiation_type MoK\a
_diffrn_radiation_wavelength 0.71073
_diffrn_reflns_av_R_equivalents 0.0312
_diffrn_reflns_av_sigmaI/netI 0.0586
_diffrn_reflns_limit_h_max 12
_diffrn_reflns_limit_h_min -13
_diffrn_reflns_limit_k_max 17
_diffrn_reflns_limit_k_min -18
_diffrn_reflns_limit_l_max 24
_diffrn_reflns_limit_l_min -23
_diffrn_reflns_number 14549
_diffrn_reflns_theta_full 24.00
_diffrn_reflns_theta_max 28.39
_diffrn_reflns_theta_min 1.46
_diffrn_standards_decay_% <1
_exptl_absorpt_coefficient_mu 4.596
_exptl_absorpt_correction_T_max 0.7100
_exptl_absorpt_correction_T_min 0.4917
_exptl_absorpt_correction_type multi-scan
_exptl_absorpt_process_details 'SADABS, Sheldrick (2003)'
_exptl_crystal_colour red
_exptl_crystal_density_diffrn 1.492
_exptl_crystal_density_method 'not measured'
_exptl_crystal_description block
_exptl_crystal_F_000 1136
_exptl_crystal_size_max 0.18
_exptl_crystal_size_mid 0.15
_exptl_crystal_size_min 0.08
_refine_diff_density_max 2.113
_refine_diff_density_min -1.360
_refine_diff_density_rms 0.160
_refine_ls_extinction_method none
_refine_ls_goodness_of_fit_ref 1.009
_refine_ls_hydrogen_treatment constr
_refine_ls_matrix_type full
_refine_ls_number_parameters 556
_refine_ls_number_reflns 10124
_refine_ls_number_restraints 108
_refine_ls_restrained_S_all 1.010
_refine_ls_R_factor_all 0.0436
_refine_ls_R_factor_gt 0.0363
_refine_ls_shift/su_max 0.004
_refine_ls_shift/su_mean 0.000
_refine_ls_structure_factor_coef Fsqd
_refine_ls_weighting_details 'calc w=1/[\s^2^(Fo^2^)+(0.0473P)^2^] where P=(Fo^2^+2Fc^2^)/3'
_refine_ls_weighting_scheme calc
_refine_ls_wR_factor_gt 0.0893
_refine_ls_wR_factor_ref 0.0949
_reflns_number_gt 8636
_reflns_number_total 10124
_reflns_threshold_expression >2sigma(I)
_cod_data_source_file om700763v-file003.cif
_cod_data_source_block darr028
_cod_depositor_comments
;
The following automatic conversions were performed:

'_symmetry_cell_setting' value 'Triclinic' changed to 'triclinic'
according to /home/saulius/struct/CIF-dictionaries/cif_core.dic
dictionary named 'cif_core.dic' version 2.4.1 from 2010-06-29.

Automatic conversion script
Id: cif_fix_values 1715 2011-07-08 13:25:40Z adriana 
;
_cod_original_cell_volume 2522.0(16)
_cod_original_sg_symbol_H-M P-1
_cod_database_code 4073967

loop_
_symmetry_equiv_pos_as_xyz
'x, y, z'
'-x, -y, -z'

loop_
_atom_site_label
_atom_site_type_symbol
_atom_site_fract_x
_atom_site_fract_y
_atom_site_fract_z
_atom_site_U_iso_or_equiv
_atom_site_adp_type
_atom_site_occupancy
_atom_site_symmetry_multiplicity
_atom_site_calc_flag
_atom_site_refinement_flags
_atom_site_disorder_assembly
_atom_site_disorder_group
W1 W 0.78657(2) 0.557297(13) 0.293842(10) 0.01978(7) Uani 1 1 d . . .
W2 W 0.238069(19) 0.060807(13) 0.260849(9) 0.01627(6) Uani 1 1 d . . .
N1 N 0.7343(4) 0.4217(3) 0.2554(2) 0.0220(9) Uani 1 1 d . . .
N2 N 0.9869(4) 0.5436(3) 0.2974(2) 0.0229(9) Uani 1 1 d . . .
N3 N 0.7421(5) 0.5936(3) 0.3801(2) 0.0253(9) Uani 1 1 d . . .
N4 N 0.7165(4) 0.6228(3) 0.2251(2) 0.0227(9) Uani 1 1 d . . .
N5 N 0.4417(4) 0.0820(3) 0.2903(2) 0.0208(9) Uani 1 1 d . . .
N6 N 0.2206(4) 0.1795(3) 0.2189(2) 0.0198(9) Uani 1 1 d . . .
N7 N 0.1525(4) 0.0579(3) 0.3346(2) 0.0203(9) Uani 1 1 d . . .
N8 N 0.1891(4) -0.0386(3) 0.1908(2) 0.0208(9) Uani 1 1 d . A .
C1 C 0.6537(6) 0.3474(4) 0.2799(3) 0.0287(12) Uani 1 1 d . . .
H1A H 0.6534 0.2855 0.2463 0.034 Uiso 1 1 calc R . .
C2 C 0.7245(7) 0.3354(4) 0.3572(3) 0.0448(16) Uani 1 1 d . . .
H2A H 0.8206 0.3204 0.3580 0.067 Uiso 1 1 calc R . .
H2B H 0.6742 0.2831 0.3725 0.067 Uiso 1 1 calc R . .
H2C H 0.7247 0.3950 0.3914 0.067 Uiso 1 1 calc R . .
C3 C 0.5023(6) 0.3693(4) 0.2764(4) 0.0425(15) Uani 1 1 d . . .
H3A H 0.4585 0.3767 0.2259 0.064 Uiso 1 1 calc R . .
H3B H 0.4999 0.4288 0.3102 0.064 Uiso 1 1 calc R . .
H3C H 0.4518 0.3165 0.2910 0.064 Uiso 1 1 calc R . .
C4 C 0.7670(5) 0.4034(3) 0.1850(2) 0.0191(10) Uani 1 1 d . . .
C5 C 0.6716(6) 0.3485(4) 0.1273(3) 0.0267(11) Uani 1 1 d . . .
H5A H 0.5853 0.3252 0.1359 0.032 Uiso 1 1 calc R . .
C6 C 0.6987(6) 0.3260(4) 0.0563(3) 0.0343(14) Uani 1 1 d . . .
H6A H 0.6313 0.2882 0.0174 0.041 Uiso 1 1 calc R . .
C7 C 0.8221(6) 0.3588(4) 0.0436(3) 0.0287(12) Uani 1 1 d . . .
H7A H 0.8404 0.3428 -0.0043 0.034 Uiso 1 1 calc R . .
C8 C 0.9233(6) 0.4159(4) 0.0996(3) 0.0281(12) Uani 1 1 d . . .
C9 C 1.0501(6) 0.4453(4) 0.0833(3) 0.0323(13) Uani 1 1 d . . .
H9A H 1.0650 0.4263 0.0350 0.039 Uiso 1 1 calc R . .
C10 C 1.1518(6) 0.5002(5) 0.1351(3) 0.0399(15) Uani 1 1 d . . .
H10A H 1.2383 0.5172 0.1236 0.048 Uiso 1 1 calc R . .
C11 C 1.1287(6) 0.5320(4) 0.2059(3) 0.0306(12) Uani 1 1 d . . .
H11A H 1.2001 0.5718 0.2412 0.037 Uiso 1 1 calc R . .
C12 C 1.0066(5) 0.5075(3) 0.2260(3) 0.0238(11) Uani 1 1 d . . .
C13 C 0.8975(5) 0.4442(3) 0.1725(3) 0.0211(10) Uani 1 1 d . . .
C14 C 1.1098(6) 0.5799(4) 0.3577(3) 0.0316(13) Uani 1 1 d . . .
H14A H 1.1925 0.5491 0.3451 0.038 Uiso 1 1 calc R . .
C15 C 1.1396(7) 0.6880(4) 0.3658(4) 0.0482(17) Uani 1 1 d . . .
H15A H 1.1473 0.7050 0.3179 0.072 Uiso 1 1 calc R . .
H15B H 1.2272 0.7087 0.4020 0.072 Uiso 1 1 calc R . .
H15C H 1.0636 0.7200 0.3827 0.072 Uiso 1 1 calc R . .
C16 C 1.0883(7) 0.5517(5) 0.4296(3) 0.0440(16) Uani 1 1 d . . .
H16A H 1.0642 0.4824 0.4224 0.066 Uiso 1 1 calc R . .
H16B H 1.0125 0.5855 0.4453 0.066 Uiso 1 1 calc R . .
H16C H 1.1741 0.5690 0.4678 0.066 Uiso 1 1 calc R . .
C17 C 0.6711(6) 0.6565(4) 0.4271(3) 0.0305(12) Uani 1 1 d . . .
C18 C 0.6052(8) 0.5973(5) 0.4720(4) 0.059(2) Uani 1 1 d . . .
H18A H 0.5409 0.5462 0.4391 0.088 Uiso 1 1 calc R . .
H18B H 0.5538 0.6378 0.5023 0.088 Uiso 1 1 calc R . .
H18C H 0.6774 0.5689 0.5043 0.088 Uiso 1 1 calc R . .
C19 C 0.7800(9) 0.7315(6) 0.4769(5) 0.079(3) Uani 1 1 d . . .
H19A H 0.8535 0.6995 0.5053 0.119 Uiso 1 1 calc R . .
H19B H 0.7362 0.7724 0.5109 0.119 Uiso 1 1 calc R . .
H19C H 0.8205 0.7708 0.4465 0.119 Uiso 1 1 calc R . .
C20 C 0.5613(8) 0.7036(6) 0.3794(4) 0.066(2) Uani 1 1 d . . .
H20A H 0.4913 0.6545 0.3482 0.099 Uiso 1 1 calc R . .
H20B H 0.6046 0.7395 0.3479 0.099 Uiso 1 1 calc R . .
H20C H 0.5165 0.7476 0.4109 0.099 Uiso 1 1 calc R . .
C21 C 0.6431(6) 0.6608(4) 0.1611(3) 0.0279(12) Uani 1 1 d . . .
C22 C 0.7016(7) 0.6221(4) 0.0942(3) 0.0416(15) Uani 1 1 d . . .
H22A H 0.8015 0.6417 0.1044 0.062 Uiso 1 1 calc R . .
H22B H 0.6539 0.6477 0.0508 0.062 Uiso 1 1 calc R . .
H22C H 0.6869 0.5520 0.0844 0.062 Uiso 1 1 calc R . .
C23 C 0.4913(6) 0.6234(5) 0.1470(4) 0.0475(17) Uani 1 1 d . . .
H23A H 0.4516 0.6504 0.1886 0.071 Uiso 1 1 calc R . .
H23B H 0.4841 0.5533 0.1419 0.071 Uiso 1 1 calc R . .
H23C H 0.4402 0.6423 0.1014 0.071 Uiso 1 1 calc R . .
C24 C 0.6629(7) 0.7688(4) 0.1773(3) 0.0374(14) Uani 1 1 d . . .
H24A H 0.6239 0.7921 0.2200 0.056 Uiso 1 1 calc R . .
H24B H 0.6152 0.7948 0.1341 0.056 Uiso 1 1 calc R . .
H24C H 0.7625 0.7897 0.1882 0.056 Uiso 1 1 calc R . .
C25 C 0.5384(6) 0.0704(4) 0.3597(3) 0.0243(11) Uani 1 1 d . . .
H25A H 0.6343 0.0946 0.3574 0.029 Uiso 1 1 calc R . .
C26 C 0.5402(6) -0.0349(4) 0.3688(3) 0.0341(13) Uani 1 1 d . . .
H26A H 0.5589 -0.0727 0.3242 0.051 Uiso 1 1 calc R . .
H26B H 0.4496 -0.0581 0.3763 0.051 Uiso 1 1 calc R . .
H26C H 0.6131 -0.0414 0.4117 0.051 Uiso 1 1 calc R . .
C27 C 0.4982(6) 0.1301(4) 0.4257(3) 0.0304(12) Uani 1 1 d . . .
H27A H 0.4947 0.1969 0.4181 0.046 Uiso 1 1 calc R . .
H27B H 0.5674 0.1267 0.4709 0.046 Uiso 1 1 calc R . .
H27C H 0.4065 0.1050 0.4306 0.046 Uiso 1 1 calc R . .
C28 C 0.4953(5) 0.0837(3) 0.2256(2) 0.0188(10) Uani 1 1 d . . .
C29 C 0.6191(5) 0.0432(4) 0.2200(3) 0.0242(11) Uani 1 1 d . . .
H29A H 0.6695 0.0187 0.2611 0.029 Uiso 1 1 calc R . .
C30 C 0.6721(6) 0.0375(4) 0.1555(3) 0.0307(12) Uani 1 1 d . . .
H30A H 0.7569 0.0096 0.1533 0.037 Uiso 1 1 calc R . .
C31 C 0.6003(6) 0.0724(4) 0.0963(3) 0.0289(12) Uani 1 1 d . . .
H31A H 0.6357 0.0680 0.0526 0.035 Uiso 1 1 calc R . .
C32 C 0.4750(6) 0.1149(3) 0.0980(3) 0.0245(11) Uani 1 1 d . . .
C33 C 0.4091(6) 0.1499(4) 0.0345(3) 0.0309(12) Uani 1 1 d . . .
H33A H 0.4476 0.1417 -0.0082 0.037 Uiso 1 1 calc R . .
C34 C 0.2904(6) 0.1956(4) 0.0335(3) 0.0335(13) Uani 1 1 d . . .
H34A H 0.2479 0.2202 -0.0093 0.040 Uiso 1 1 calc R . .
C35 C 0.2318(6) 0.2059(4) 0.0953(3) 0.0273(11) Uani 1 1 d . . .
H35A H 0.1494 0.2381 0.0937 0.033 Uiso 1 1 calc R . .
C36 C 0.2888(5) 0.1709(3) 0.1591(3) 0.0214(10) Uani 1 1 d . . .
C37 C 0.4176(5) 0.1234(3) 0.1631(3) 0.0206(10) Uani 1 1 d . . .
C38 C 0.1129(5) 0.2482(4) 0.2228(3) 0.0254(11) Uani 1 1 d . . .
H38A H 0.1311 0.2999 0.1942 0.030 Uiso 1 1 calc R . .
C39 C 0.1243(6) 0.2937(4) 0.3030(3) 0.0315(12) Uani 1 1 d . . .
H39A H 0.2166 0.3280 0.3227 0.047 Uiso 1 1 calc R . .
H39B H 0.1107 0.2436 0.3323 0.047 Uiso 1 1 calc R . .
H39C H 0.0527 0.3387 0.3056 0.047 Uiso 1 1 calc R . .
C40 C -0.0311(5) 0.1979(4) 0.1874(3) 0.0341(13) Uani 1 1 d . . .
H40A H -0.0317 0.1655 0.1373 0.051 Uiso 1 1 calc R . .
H40B H -0.1001 0.2452 0.1850 0.051 Uiso 1 1 calc R . .
H40C H -0.0542 0.1505 0.2171 0.051 Uiso 1 1 calc R . .
C41 C 0.0491(5) 0.0106(4) 0.3661(3) 0.0234(11) Uani 1 1 d . . .
C42 C 0.1265(6) -0.0264(4) 0.4344(3) 0.0332(13) Uani 1 1 d . . .
H42A H 0.1783 0.0275 0.4704 0.050 Uiso 1 1 calc R . .
H42B H 0.1916 -0.0717 0.4199 0.050 Uiso 1 1 calc R . .
H42C H 0.0594 -0.0589 0.4565 0.050 Uiso 1 1 calc R . .
C43 C -0.0506(5) 0.0839(4) 0.3865(3) 0.0294(12) Uani 1 1 d . . .
H43A H 0.0022 0.1384 0.4216 0.044 Uiso 1 1 calc R . .
H43B H -0.1191 0.0540 0.4092 0.044 Uiso 1 1 calc R . .
H43C H -0.0987 0.1064 0.3418 0.044 Uiso 1 1 calc R . .
C44 C -0.0335(6) -0.0739(4) 0.3094(3) 0.0320(12) Uani 1 1 d . . .
H44A H 0.0307 -0.1200 0.2952 0.048 Uiso 1 1 calc R . .
H44B H -0.0822 -0.0500 0.2655 0.048 Uiso 1 1 calc R . .
H44C H -0.1015 -0.1055 0.3315 0.048 Uiso 1 1 calc R . .
C45 C 0.1631(6) -0.1160(4) 0.1295(3) 0.0310(12) Uani 1 1 d DU . .
C46 C 0.3038(9) -0.1514(7) 0.1227(6) 0.060(3) Uani 0.694(7) 1 d PDU A 1
H46A H 0.3413 -0.1816 0.1655 0.090 Uiso 0.694(7) 1 calc PR A 1
H46B H 0.3682 -0.0970 0.1209 0.090 Uiso 0.694(7) 1 calc PR A 1
H46C H 0.2924 -0.1982 0.0773 0.090 Uiso 0.694(7) 1 calc PR A 1
C47 C 0.0592(10) -0.1933(6) 0.1359(5) 0.048(2) Uani 0.694(7) 1 d PDU A 1
H47A H 0.0873 -0.2143 0.1839 0.073 Uiso 0.694(7) 1 calc PR A 1
H47B H 0.0548 -0.2476 0.0962 0.073 Uiso 0.694(7) 1 calc PR A 1
H47C H -0.0325 -0.1686 0.1318 0.073 Uiso 0.694(7) 1 calc PR A 1
C48 C 0.1064(11) -0.0732(7) 0.0587(5) 0.059(2) Uani 0.694(7) 1 d PDU A 1
H48A H 0.1735 -0.0220 0.0542 0.088 Uiso 0.694(7) 1 calc PR A 1
H48B H 0.0175 -0.0471 0.0619 0.088 Uiso 0.694(7) 1 calc PR A 1
H48C H 0.0925 -0.1236 0.0152 0.088 Uiso 0.694(7) 1 calc PR A 1
C46' C 0.264(2) -0.1095(15) 0.0805(12) 0.060(3) Uani 0.306(7) 1 d PDU A 2
H46D H 0.3592 -0.1049 0.1101 0.090 Uiso 0.306(7) 1 calc PR A 2
H46E H 0.2503 -0.0525 0.0569 0.090 Uiso 0.306(7) 1 calc PR A 2
H46F H 0.2483 -0.1668 0.0424 0.090 Uiso 0.306(7) 1 calc PR A 2
C47' C 0.172(2) -0.2104(10) 0.1613(10) 0.048(2) Uani 0.306(7) 1 d PDU A 2
H47D H 0.2692 -0.2264 0.1711 0.073 Uiso 0.306(7) 1 calc PR A 2
H47E H 0.1142 -0.2621 0.1256 0.073 Uiso 0.306(7) 1 calc PR A 2
H47F H 0.1394 -0.2027 0.2075 0.073 Uiso 0.306(7) 1 calc PR A 2
C48' C 0.0136(14) -0.1118(16) 0.0891(10) 0.059(2) Uani 0.306(7) 1 d PDU A 2
H48D H -0.0422 -0.0898 0.1249 0.088 Uiso 0.306(7) 1 calc PR A 2
H48E H -0.0245 -0.1757 0.0625 0.088 Uiso 0.306(7) 1 calc PR A 2
H48F H 0.0112 -0.0671 0.0537 0.088 Uiso 0.306(7) 1 calc PR A 2

loop_
_atom_site_aniso_label
_atom_site_aniso_U_11
_atom_site_aniso_U_22
_atom_site_aniso_U_33
_atom_site_aniso_U_23
_atom_site_aniso_U_13
_atom_site_aniso_U_12
W1 0.02322(13) 0.01535(11) 0.01921(10) 0.00010(7) 0.00313(8) 0.00162(9)
W2 0.01761(12) 0.01590(10) 0.01560(9) 0.00105(7) 0.00517(7) 0.00264(8)
N1 0.026(2) 0.020(2) 0.0196(19) 0.0025(16) 0.0063(17) -0.0014(18)
N2 0.023(2) 0.020(2) 0.024(2) 0.0009(16) 0.0023(17) 0.0014(18)
N3 0.031(3) 0.022(2) 0.022(2) 0.0016(17) 0.0051(18) 0.0014(19)
N4 0.019(2) 0.019(2) 0.030(2) 0.0029(17) 0.0052(17) 0.0012(18)
N5 0.018(2) 0.028(2) 0.0146(18) -0.0016(16) 0.0029(15) 0.0056(18)
N6 0.023(2) 0.018(2) 0.0193(19) 0.0021(15) 0.0059(16) 0.0048(17)
N7 0.021(2) 0.021(2) 0.0183(18) 0.0010(16) 0.0053(16) 0.0014(18)
N8 0.022(2) 0.016(2) 0.024(2) 0.0009(16) 0.0068(16) 0.0034(17)
C1 0.038(3) 0.022(3) 0.029(3) 0.002(2) 0.016(2) -0.003(2)
C2 0.066(5) 0.036(3) 0.035(3) 0.013(3) 0.016(3) -0.002(3)
C3 0.034(4) 0.042(4) 0.048(4) -0.010(3) 0.019(3) -0.012(3)
C4 0.022(3) 0.015(2) 0.022(2) 0.0026(18) 0.0069(19) 0.003(2)
C5 0.026(3) 0.029(3) 0.025(2) 0.002(2) 0.009(2) 0.002(2)
C6 0.045(4) 0.026(3) 0.026(3) -0.006(2) 0.003(2) 0.000(3)
C7 0.039(3) 0.026(3) 0.021(2) -0.002(2) 0.010(2) 0.000(3)
C8 0.035(3) 0.025(3) 0.026(3) 0.004(2) 0.012(2) 0.003(2)
C9 0.038(3) 0.032(3) 0.034(3) 0.008(2) 0.020(3) 0.005(3)
C10 0.030(3) 0.050(4) 0.044(3) 0.007(3) 0.019(3) 0.000(3)
C11 0.026(3) 0.034(3) 0.031(3) 0.001(2) 0.010(2) -0.005(3)
C12 0.024(3) 0.020(2) 0.025(2) 0.0019(19) 0.003(2) 0.004(2)
C13 0.021(3) 0.021(2) 0.021(2) -0.0002(19) 0.0066(19) 0.005(2)
C14 0.027(3) 0.031(3) 0.031(3) -0.001(2) -0.001(2) 0.005(2)
C15 0.052(4) 0.025(3) 0.055(4) -0.007(3) -0.004(3) -0.005(3)
C16 0.048(4) 0.051(4) 0.025(3) -0.001(3) -0.005(3) 0.008(3)
C17 0.043(3) 0.023(3) 0.027(3) -0.001(2) 0.013(2) 0.010(2)
C18 0.088(6) 0.043(4) 0.060(4) 0.009(3) 0.045(4) 0.023(4)
C19 0.062(5) 0.069(6) 0.094(6) -0.050(5) 0.035(5) -0.002(4)
C20 0.081(6) 0.072(5) 0.056(4) 0.012(4) 0.029(4) 0.053(5)
C21 0.025(3) 0.023(3) 0.033(3) 0.007(2) -0.001(2) -0.002(2)
C22 0.066(5) 0.029(3) 0.031(3) 0.008(2) 0.012(3) 0.009(3)
C23 0.041(4) 0.046(4) 0.050(4) 0.016(3) -0.007(3) 0.001(3)
C24 0.051(4) 0.022(3) 0.042(3) 0.011(2) 0.011(3) 0.002(3)
C25 0.025(3) 0.026(3) 0.019(2) -0.0013(19) 0.0024(19) 0.006(2)
C26 0.035(3) 0.033(3) 0.037(3) 0.012(2) 0.006(2) 0.011(3)
C27 0.029(3) 0.037(3) 0.023(2) -0.002(2) 0.005(2) 0.003(3)
C28 0.019(3) 0.015(2) 0.020(2) -0.0048(18) 0.0060(18) -0.0067(19)
C29 0.021(3) 0.026(3) 0.025(2) 0.000(2) 0.008(2) 0.001(2)
C30 0.025(3) 0.030(3) 0.037(3) -0.005(2) 0.014(2) -0.001(2)
C31 0.037(3) 0.023(3) 0.029(3) -0.001(2) 0.020(2) -0.004(2)
C32 0.031(3) 0.018(2) 0.024(2) -0.0055(19) 0.014(2) -0.004(2)
C33 0.044(4) 0.027(3) 0.021(2) 0.001(2) 0.012(2) -0.004(3)
C34 0.051(4) 0.026(3) 0.023(2) 0.008(2) 0.005(2) -0.004(3)
C35 0.030(3) 0.028(3) 0.027(2) 0.010(2) 0.009(2) 0.003(2)
C36 0.027(3) 0.018(2) 0.020(2) -0.0004(18) 0.0079(19) -0.001(2)
C37 0.022(3) 0.017(2) 0.021(2) -0.0016(18) 0.0068(19) -0.003(2)
C38 0.026(3) 0.021(2) 0.031(3) 0.006(2) 0.007(2) 0.010(2)
C39 0.038(3) 0.018(3) 0.042(3) 0.001(2) 0.018(3) 0.005(2)
C40 0.024(3) 0.029(3) 0.047(3) 0.007(2) 0.001(2) 0.006(2)
C41 0.021(3) 0.029(3) 0.022(2) 0.005(2) 0.010(2) -0.001(2)
C42 0.036(3) 0.043(3) 0.024(3) 0.013(2) 0.008(2) 0.009(3)
C43 0.023(3) 0.041(3) 0.026(3) 0.001(2) 0.013(2) 0.003(3)
C44 0.034(3) 0.031(3) 0.030(3) 0.003(2) 0.009(2) -0.010(3)
C45 0.036(3) 0.025(3) 0.028(3) -0.012(2) 0.011(2) -0.005(2)
C46 0.056(5) 0.046(6) 0.071(7) -0.036(4) 0.032(5) -0.001(4)
C47 0.060(6) 0.036(4) 0.045(5) -0.015(3) 0.023(4) -0.019(4)
C48 0.070(5) 0.067(6) 0.029(4) -0.005(4) 0.004(4) -0.016(5)
C46' 0.056(5) 0.046(6) 0.071(7) -0.036(4) 0.032(5) -0.001(4)
C47' 0.060(6) 0.036(4) 0.045(5) -0.015(3) 0.023(4) -0.019(4)
C48' 0.070(5) 0.067(6) 0.029(4) -0.005(4) 0.004(4) -0.016(5)

loop_
_atom_type_symbol
_atom_type_description
_atom_type_scat_dispersion_real
_atom_type_scat_dispersion_imag
_atom_type_scat_source
C C 0.0033 0.0016 'International Tables Vol C Tables 4.2.6.8 and 6.1.1.4'
H H 0.0000 0.0000 'International Tables Vol C Tables 4.2.6.8 and 6.1.1.4'
N N 0.0061 0.0033 'International Tables Vol C Tables 4.2.6.8 and 6.1.1.4'
W W -0.8490 6.8722 'International Tables Vol C Tables 4.2.6.8 and 6.1.1.4'

loop_
_geom_angle_atom_site_label_1
_geom_angle_atom_site_label_2
_geom_angle_atom_site_label_3
_geom_angle
N4 W1 N3 114.23(18)
N4 W1 N1 108.07(18)
N3 W1 N1 112.64(18)
N4 W1 N2 111.05(18)
N3 W1 N2 115.89(18)
N1 W1 N2 92.83(17)
N8 W2 N7 113.32(19)
N8 W2 N6 110.24(17)
N7 W2 N6 113.39(17)
N8 W2 N5 110.09(17)
N7 W2 N5 114.99(17)
N6 W2 N5 93.13(17)
C4 N1 C1 119.5(4)
C4 N1 W1 107.1(3)
C1 N1 W1 132.6(3)
C12 N2 C14 119.4(4)
C12 N2 W1 110.1(3)
C14 N2 W1 129.5(3)
C17 N3 W1 150.6(4)
C21 N4 W1 169.4(4)
C28 N5 C25 118.7(4)
C28 N5 W2 108.5(3)
C25 N5 W2 130.5(3)
C36 N6 C38 119.9(4)
C36 N6 W2 107.5(3)
C38 N6 W2 128.0(3)
C41 N7 W2 149.0(3)
C45 N8 W2 172.8(4)
N1 C1 C2 109.4(5)
N1 C1 C3 112.4(4)
C2 C1 C3 110.9(5)
C5 C4 N1 119.0(4)
C5 C4 C13 120.2(4)
N1 C4 C13 120.8(4)
C4 C5 C6 121.9(5)
C7 C6 C5 119.5(5)
C6 C7 C8 121.7(5)
C9 C8 C7 118.8(5)
C9 C8 C13 120.5(5)
C7 C8 C13 120.7(5)
C10 C9 C8 121.5(5)
C9 C10 C11 119.7(6)
C12 C11 C10 122.5(5)
C11 C12 N2 120.3(5)
C11 C12 C13 119.1(5)
N2 C12 C13 120.6(5)
C8 C13 C4 115.8(4)
C8 C13 C12 116.6(5)
C4 C13 C12 127.5(4)
N2 C14 C16 109.9(5)
N2 C14 C15 111.5(4)
C16 C14 C15 110.9(5)
N3 C17 C18 108.4(4)
N3 C17 C20 109.6(4)
C18 C17 C20 109.9(6)
N3 C17 C19 107.8(5)
C18 C17 C19 110.6(6)
C20 C17 C19 110.5(6)
N4 C21 C24 109.0(4)
N4 C21 C23 107.1(4)
C24 C21 C23 112.2(5)
N4 C21 C22 108.6(4)
C24 C21 C22 110.9(5)
C23 C21 C22 108.9(5)
N5 C25 C26 111.2(4)
N5 C25 C27 109.9(4)
C26 C25 C27 110.8(4)
C29 C28 N5 119.9(4)
C29 C28 C37 119.5(4)
N5 C28 C37 120.5(4)
C28 C29 C30 122.3(5)
C31 C30 C29 119.1(5)
C30 C31 C32 121.9(5)
C33 C32 C31 117.8(5)
C33 C32 C37 121.2(5)
C31 C32 C37 121.0(5)
C34 C33 C32 120.8(5)
C33 C34 C35 119.9(5)
C36 C35 C34 122.5(5)
C35 C36 N6 119.9(4)
C35 C36 C37 119.3(4)
N6 C36 C37 120.8(4)
C32 C37 C36 116.2(4)
C32 C37 C28 116.2(4)
C36 C37 C28 127.6(4)
N6 C38 C40 110.2(4)
N6 C38 C39 109.4(4)
C40 C38 C39 112.2(5)
N7 C41 C42 107.7(4)
N7 C41 C43 108.3(4)
C42 C41 C43 111.2(4)
N7 C41 C44 110.4(4)
C42 C41 C44 109.7(4)
C43 C41 C44 109.5(4)
N8 C45 C46' 112.2(9)
N8 C45 C47 113.2(5)
C46' C45 C47 133.5(10)
N8 C45 C48' 105.7(9)
C46' C45 C48' 112.4(9)
C47 C45 C48' 63.3(8)
N8 C45 C46 106.8(5)
C46' C45 C46 42.0(9)
C47 C45 C46 113.5(6)
C48' C45 C46 145.1(9)
N8 C45 C47' 107.6(8)
C46' C45 C47' 110.5(9)
C47 C45 C47' 45.3(8)
C48' C45 C47' 108.2(9)
C46 C45 C47' 73.4(8)
N8 C45 C48 107.2(5)
C46' C45 C48 65.6(9)
C47 C45 C48 108.8(6)
C48' C45 C48 50.5(8)
C46 C45 C48 107.0(6)
C47' C45 C48 143.3(9)

loop_
_geom_bond_atom_site_label_1
_geom_bond_atom_site_label_2
_geom_bond_distance
W1 N4 1.748(4)
W1 N3 1.771(4)
W1 N1 1.949(4)
W1 N2 1.984(4)
W2 N8 1.747(4)
W2 N7 1.767(4)
W2 N6 1.961(4)
W2 N5 1.962(4)
N1 C4 1.411(6)
N1 C1 1.470(6)
N2 C12 1.415(6)
N2 C14 1.483(6)
N3 C17 1.466(6)
N4 C21 1.457(6)
N5 C28 1.423(6)
N5 C25 1.480(6)
N6 C36 1.416(6)
N6 C38 1.484(6)
N7 C41 1.460(6)
N8 C45 1.434(6)
C1 C2 1.510(8)
C1 C3 1.531(8)
C4 C5 1.379(7)
C4 C13 1.460(7)
C5 C6 1.405(7)
C6 C7 1.358(8)
C7 C8 1.405(7)
C8 C9 1.403(8)
C8 C13 1.445(6)
C9 C10 1.356(8)
C10 C11 1.404(7)
C11 C12 1.377(7)
C12 C13 1.464(7)
C14 C16 1.513(8)
C14 C15 1.523(8)
C17 C18 1.489(8)
C17 C20 1.508(8)
C17 C19 1.521(9)
C21 C24 1.510(7)
C21 C23 1.515(8)
C21 C22 1.528(7)
C25 C26 1.526(7)
C25 C27 1.527(6)
C28 C29 1.393(6)
C28 C37 1.465(6)
C29 C30 1.406(7)
C30 C31 1.360(8)
C31 C32 1.407(7)
C32 C33 1.404(7)
C32 C37 1.440(6)
C33 C34 1.366(8)
C34 C35 1.390(7)
C35 C36 1.385(6)
C36 C37 1.463(7)
C38 C40 1.523(7)
C38 C39 1.524(7)
C41 C42 1.527(7)
C41 C43 1.529(7)
C41 C44 1.543(7)
C45 C46' 1.495(12)
C45 C47 1.493(8)
C45 C48' 1.519(12)
C45 C46 1.524(8)
C45 C47' 1.544(12)
C45 C48 1.552(9)

loop_
_geom_torsion_atom_site_label_1
_geom_torsion_atom_site_label_2
_geom_torsion_atom_site_label_3
_geom_torsion_atom_site_label_4
_geom_torsion
N4 W1 N1 C4 49.2(3)
N3 W1 N1 C4 176.4(3)
N2 W1 N1 C4 -64.0(3)
N4 W1 N1 C1 -119.9(4)
N3 W1 N1 C1 7.3(5)
N2 W1 N1 C1 126.9(4)
N4 W1 N2 C12 -51.9(4)
N3 W1 N2 C12 175.6(3)
N1 W1 N2 C12 58.7(3)
N4 W1 N2 C14 116.6(4)
N3 W1 N2 C14 -15.9(5)
N1 W1 N2 C14 -132.8(4)
N4 W1 N3 C17 -0.9(8)
N1 W1 N3 C17 -124.7(8)
N2 W1 N3 C17 130.1(7)
N3 W1 N4 C21 -113(2)
N1 W1 N4 C21 13(2)
N2 W1 N4 C21 113(2)
N8 W2 N5 C28 51.2(3)
N7 W2 N5 C28 -179.3(3)
N6 W2 N5 C28 -61.6(3)
N8 W2 N5 C25 -110.9(4)
N7 W2 N5 C25 18.6(4)
N6 W2 N5 C25 136.3(4)
N8 W2 N6 C36 -49.6(3)
N7 W2 N6 C36 -177.9(3)
N5 W2 N6 C36 63.2(3)
N8 W2 N6 C38 106.1(4)
N7 W2 N6 C38 -22.2(4)
N5 W2 N6 C38 -141.1(4)
N8 W2 N7 C41 -4.2(7)
N6 W2 N7 C41 122.4(6)
N5 W2 N7 C41 -132.1(6)
N7 W2 N8 C45 -170(3)
N6 W2 N8 C45 62(3)
N5 W2 N8 C45 -40(3)
C4 N1 C1 C2 131.6(5)
W1 N1 C1 C2 -60.3(6)
C4 N1 C1 C3 -104.7(5)
W1 N1 C1 C3 63.3(6)
C1 N1 C4 C5 35.3(6)
W1 N1 C4 C5 -135.5(4)
C1 N1 C4 C13 -146.7(4)
W1 N1 C4 C13 42.5(5)
N1 C4 C5 C6 -178.8(5)
C13 C4 C5 C6 3.2(7)
C4 C5 C6 C7 0.2(8)
C5 C6 C7 C8 -0.8(8)
C6 C7 C8 C9 178.3(5)
C6 C7 C8 C13 -1.9(8)
C7 C8 C9 C10 -179.8(5)
C13 C8 C9 C10 0.3(8)
C8 C9 C10 C11 -2.6(9)
C9 C10 C11 C12 1.6(9)
C10 C11 C12 N2 -178.2(5)
C10 C11 C12 C13 1.5(8)
C14 N2 C12 C11 -20.1(7)
W1 N2 C12 C11 149.7(4)
C14 N2 C12 C13 160.2(4)
W1 N2 C12 C13 -30.0(5)
C9 C8 C13 C4 -175.3(4)
C7 C8 C13 C4 4.9(7)
C9 C8 C13 C12 2.7(7)
C7 C8 C13 C12 -177.2(5)
C5 C4 C13 C8 -5.5(7)
N1 C4 C13 C8 176.4(4)
C5 C4 C13 C12 176.8(5)
N1 C4 C13 C12 -1.2(7)
C11 C12 C13 C8 -3.5(7)
N2 C12 C13 C8 176.2(4)
C11 C12 C13 C4 174.1(5)
N2 C12 C13 C4 -6.2(7)
C12 N2 C14 C16 -141.5(5)
W1 N2 C14 C16 50.9(6)
C12 N2 C14 C15 95.0(6)
W1 N2 C14 C15 -72.5(6)
W1 N3 C17 C18 138.5(7)
W1 N3 C17 C20 18.6(11)
W1 N3 C17 C19 -101.7(9)
W1 N4 C21 C24 166.0(18)
W1 N4 C21 C23 44(2)
W1 N4 C21 C22 -73(2)
C28 N5 C25 C26 -93.3(5)
W2 N5 C25 C26 67.3(5)
C28 N5 C25 C27 143.7(4)
W2 N5 C25 C27 -55.7(6)
C25 N5 C28 C29 21.9(6)
W2 N5 C28 C29 -142.7(4)
C25 N5 C28 C37 -161.2(4)
W2 N5 C28 C37 34.2(5)
N5 C28 C29 C30 175.9(5)
C37 C28 C29 C30 -1.0(7)
C28 C29 C30 C31 -0.1(8)
C29 C30 C31 C32 0.6(8)
C30 C31 C32 C33 179.3(5)
C30 C31 C32 C37 0.1(8)
C31 C32 C33 C34 -177.2(5)
C37 C32 C33 C34 1.9(8)
C32 C33 C34 C35 -1.5(8)
C33 C34 C35 C36 -0.3(8)
C34 C35 C36 N6 -176.9(5)
C34 C35 C36 C37 1.6(8)
C38 N6 C36 C35 -17.2(7)
W2 N6 C36 C35 140.9(4)
C38 N6 C36 C37 164.3(4)
W2 N6 C36 C37 -37.7(5)
C33 C32 C37 C36 -0.6(7)
C31 C32 C37 C36 178.5(5)
C33 C32 C37 C28 179.6(5)
C31 C32 C37 C28 -1.3(7)
C35 C36 C37 C32 -1.1(7)
N6 C36 C37 C32 177.4(4)
C35 C36 C37 C28 178.6(5)
N6 C36 C37 C28 -2.8(7)
C29 C28 C37 C32 1.7(7)
N5 C28 C37 C32 -175.2(4)
C29 C28 C37 C36 -178.1(5)
N5 C28 C37 C36 5.0(7)
C36 N6 C38 C40 93.5(5)
W2 N6 C38 C40 -59.6(5)
C36 N6 C38 C39 -142.6(4)
W2 N6 C38 C39 64.3(5)
W2 N7 C41 C42 114.1(6)
W2 N7 C41 C43 -125.5(6)
W2 N7 C41 C44 -5.7(8)
W2 N8 C45 C46' 0(3)
W2 N8 C45 C47 170(3)
W2 N8 C45 C48' -123(3)
W2 N8 C45 C46 44(3)
W2 N8 C45 C47' 122(3)
W2 N8 C45 C48 -70(3)
